data_1521298
loop_
_publ_author_name
'Mao, W.-H.'
'Xue, Y.-J.'
'Zhang, X.-D.'
'Cheng, B.-P.'
'Du Honglin'
'Ji, C.-G.'
'Zhang, B.-S.'
'Yang, Y.-C.'

_publ_section_title
;
 Neutron diffraction studies of Pr (Fe, V)12 and Pr (Fe, V)12 Nx
;
_journal_name_full 'Journal of Physics: Condensed Matter'
_journal_page_first 2487
_journal_page_last 2492
_journal_volume 11
_journal_year 1999
_chemical_formula_sum 'Fe10.844 N0.43 Pr V1.156'
_chemical_name_systematic 'Pr Fe10.844 V1.156 N0.43'
_space_group_IT_number 139
_symmetry_space_group_name_Hall '-I 4 2'
_symmetry_space_group_name_H-M 'I 4/m m m'
_cell_angle_alpha 90
_cell_angle_beta 90
_cell_angle_gamma 90
_cell_formula_units_Z 2
_cell_length_a 8.638
_cell_length_b 8.638
_cell_length_c 4.837
_cell_volume 360.913
_citation_journal_id_ASTM JCOMEL
_cod_data_source_file Mao_JCOMEL_1999_78.cif
_cod_data_source_block Fe10.844N0.43Pr1V1.156
_cod_original_cell_volume 360.9129
_cod_original_formula_sum 'Fe10.844 N0.43 Pr1 V1.156'
_cod_database_code 1521298

loop_
_symmetry_equiv_pos_as_xyz
x,y,z
-y,x,z
-x,-y,z
y,-x,z
x,-y,-z
y,x,-z
-x,y,-z
-y,-x,-z
-x,-y,-z
y,-x,-z
x,y,-z
-y,x,-z
-x,y,z
-y,-x,z
x,-y,z
y,x,z
x+1/2,y+1/2,z+1/2
-y+1/2,x+1/2,z+1/2
-x+1/2,-y+1/2,z+1/2
y+1/2,-x+1/2,z+1/2
x+1/2,-y+1/2,-z+1/2
y+1/2,x+1/2,-z+1/2
-x+1/2,y+1/2,-z+1/2
-y+1/2,-x+1/2,-z+1/2
-x+1/2,-y+1/2,-z+1/2
y+1/2,-x+1/2,-z+1/2
x+1/2,y+1/2,-z+1/2
-y+1/2,x+1/2,-z+1/2
-x+1/2,y+1/2,z+1/2
-y+1/2,-x+1/2,z+1/2
x+1/2,-y+1/2,z+1/2
y+1/2,x+1/2,z+1/2

loop_
_atom_site_label
_atom_site_type_symbol
_atom_site_fract_x
_atom_site_fract_y
_atom_site_fract_z
_atom_site_occupancy
_atom_site_U_iso_or_equiv
Fe3 Fe 0.25 0.25 0.25 1 0.0
N1 N 0 0 0.5 0.428 0.0
Fe2 Fe 0.27137 0.5 0 1 0.0
V1 V 0.36005 0 0 0.289 0.0
Fe1 Fe 0.36005 0 0 0.711 0.0
Pr1 Pr 0 0 0 1 0.0
